data_4074240
loop_
_publ_author_name
'Zirngast, Michaela'
'Marschner, Christoph'
'Baumgartner, Judith'

_publ_section_title
;
 Cobalt-Assisted Silicon&#x2212;Silicon Bond Activation
;
_journal_issue 20
_journal_name_full Organometallics
_journal_page_first 4897
_journal_paper_doi 10.1021/om0604831
_journal_volume 25
_journal_year 2006
_chemical_formula_sum 'C13 Co4 Ge O13'
_chemical_formula_weight 672.44
_chemical_name_systematic
; 
 ? 
;
_space_group_IT_number 2
_symmetry_cell_setting triclinic
_symmetry_space_group_name_Hall '-P 1'
_symmetry_space_group_name_H-M 'P -1'
_atom_sites_solution_hydrogens geom
_atom_sites_solution_primary direct
_atom_sites_solution_secondary difmap
_audit_creation_method SHELXL-97
_cell_angle_alpha 72.76(3)
_cell_angle_beta 77.30(3)
_cell_angle_gamma 78.54(3)
_cell_formula_units_Z 4
_cell_length_a 7.9782(16)
_cell_length_b 16.020(3)
_cell_length_c 16.653(3)
_cell_measurement_temperature 100(2)
_cell_volume 1962.6(7)
_computing_cell_refinement 'Bruker XSCANS'
_computing_data_collection 'Bruker XSCANS'
_computing_data_reduction 'Bruker SHELXTL'
_computing_molecular_graphics 'Bruker SHELXTL'
_computing_publication_material 'Bruker SHELXTL'
_computing_structure_refinement 'SHELXL-97 (Sheldrick, 1997)'
_computing_structure_solution 'SHELXS-97 (Sheldrick, 1990)'
_diffrn_ambient_temperature 100(2)
_diffrn_measured_fraction_theta_full 0.984
_diffrn_measured_fraction_theta_max 0.984
_diffrn_measurement_device_type 'Bruker P4'
_diffrn_measurement_method '\w scans'
_diffrn_radiation_monochromator graphite
_diffrn_radiation_source 'fine-focus sealed tube'
_diffrn_radiation_type MoK\a
_diffrn_radiation_wavelength 0.71073
_diffrn_reflns_av_R_equivalents 0.0229
_diffrn_reflns_av_sigmaI/netI 0.0352
_diffrn_reflns_limit_h_max 9
_diffrn_reflns_limit_h_min -9
_diffrn_reflns_limit_k_max 19
_diffrn_reflns_limit_k_min -19
_diffrn_reflns_limit_l_max 20
_diffrn_reflns_limit_l_min -20
_diffrn_reflns_number 15627
_diffrn_reflns_theta_full 26.33
_diffrn_reflns_theta_max 26.33
_diffrn_reflns_theta_min 1.34
_exptl_absorpt_coefficient_mu 4.890
_exptl_absorpt_correction_T_max 0.3217
_exptl_absorpt_correction_T_min 0.1740
_exptl_absorpt_correction_type SADABS
_exptl_absorpt_process_details XPREP
_exptl_crystal_colour black
_exptl_crystal_density_diffrn 2.276
_exptl_crystal_density_method 'not measured'
_exptl_crystal_description plates
_exptl_crystal_F_000 1288
_exptl_crystal_size_max 0.55
_exptl_crystal_size_mid 0.40
_exptl_crystal_size_min 0.30
_refine_diff_density_max 3.814
_refine_diff_density_min -1.925
_refine_diff_density_rms 0.188
_refine_ls_extinction_method none
_refine_ls_goodness_of_fit_ref 1.085
_refine_ls_hydrogen_treatment mixed
_refine_ls_matrix_type full
_refine_ls_number_parameters 559
_refine_ls_number_reflns 7836
_refine_ls_number_restraints 0
_refine_ls_restrained_S_all 1.085
_refine_ls_R_factor_all 0.0594
_refine_ls_R_factor_gt 0.0545
_refine_ls_shift/su_max 0.000
_refine_ls_shift/su_mean 0.000
_refine_ls_structure_factor_coef Fsqd
_refine_ls_weighting_details 'calc w=1/[\s^2^(Fo^2^)+(0.0705P)^2^+15.9584P] where P=(Fo^2^+2Fc^2^)/3'
_refine_ls_weighting_scheme calc
_refine_ls_wR_factor_gt 0.1416
_refine_ls_wR_factor_ref 0.1447
_reflns_number_gt 7155
_reflns_number_total 7836
_reflns_threshold_expression >2sigma(I)
_cod_data_source_file om0604831si20060720_042426.cif
_cod_data_source_block 15_323j
_cod_original_cell_volume 1962.6(6)
_cod_original_sg_symbol_H-M P-1
_cod_database_code 4074240

loop_
_symmetry_equiv_pos_as_xyz
'x, y, z'
'-x, -y, -z'

loop_
_atom_site_label
_atom_site_type_symbol
_atom_site_fract_x
_atom_site_fract_y
_atom_site_fract_z
_atom_site_U_iso_or_equiv
_atom_site_adp_type
_atom_site_occupancy
_atom_site_symmetry_multiplicity
_atom_site_calc_flag
Co1 Co 1.09422(10) 0.60842(5) 0.14548(5) 0.01479(18) Uani 1 1 d
Co2 Co 1.18244(10) 0.46354(5) 0.26078(5) 0.01409(18) Uani 1 1 d
Co3 Co 0.91438(10) 0.47871(5) 0.18975(5) 0.01292(17) Uani 1 1 d
Co4 Co 0.77063(11) 0.61958(6) 0.38913(5) 0.01898(19) Uani 1 1 d
Co5 Co 0.39276(10) 0.12559(5) 0.15754(5) 0.01498(18) Uani 1 1 d
Co6 Co 0.65354(11) 0.11778(5) 0.23040(5) 0.01837(19) Uani 1 1 d
Co7 Co 0.66270(10) 0.00612(5) 0.14400(5) 0.01535(18) Uani 1 1 d
Co8 Co 0.35559(12) -0.07893(6) 0.39816(6) 0.0270(2) Uani 1 1 d
Ge1 Ge 0.93505(8) 0.56204(4) 0.27743(4) 0.01758(16) Uani 1 1 d
Ge2 Ge 0.47693(9) 0.01249(5) 0.26895(5) 0.02421(17) Uani 1 1 d
O1 O 1.3175(6) 0.5526(3) -0.0018(3) 0.0263(10) Uani 1 1 d
O2 O 1.2905(7) 0.7214(3) 0.1863(3) 0.0340(12) Uani 1 1 d
O3 O 0.8394(6) 0.7506(3) 0.0676(3) 0.0313(11) Uani 1 1 d
O4 O 1.4007(7) 0.5359(4) 0.3348(4) 0.0346(12) Uani 1 1 d
O5 O 1.4404(6) 0.3673(3) 0.1512(3) 0.0270(10) Uani 1 1 d
O6 O 1.0757(7) 0.3227(3) 0.4101(3) 0.0290(11) Uani 1 1 d
O7 O 1.1025(6) 0.3887(3) 0.0581(3) 0.0263(10) Uani 1 1 d
O8 O 0.7237(7) 0.3418(4) 0.3094(3) 0.0380(13) Uani 1 1 d
O9 O 0.6070(6) 0.5832(3) 0.1227(3) 0.0313(11) Uani 1 1 d
O10 O 1.0921(7) 0.6802(4) 0.3941(4) 0.0402(13) Uani 1 1 d
O11 O 0.5822(7) 0.7405(4) 0.2570(4) 0.0387(13) Uani 1 1 d
O12 O 0.5545(7) 0.6802(4) 0.5344(3) 0.0364(12) Uani 1 1 d
O13 O 0.6989(8) 0.4376(4) 0.4649(3) 0.0375(12) Uani 1 1 d
O14 O 0.1594(7) 0.0446(4) 0.1005(4) 0.0372(13) Uani 1 1 d
O15 O 0.1190(7) 0.2239(3) 0.2561(3) 0.0314(11) Uani 1 1 d
O16 O 0.5200(6) 0.2614(3) 0.0033(3) 0.0292(11) Uani 1 1 d
O17 O 0.4500(7) 0.2120(4) 0.3537(4) 0.0436(14) Uani 1 1 d
O18 O 0.8437(7) 0.2515(4) 0.0997(3) 0.0369(12) Uani 1 1 d
O19 O 0.9280(8) 0.0177(4) 0.3255(4) 0.0447(14) Uani 1 1 d
O20 O 0.8649(6) 0.1078(3) -0.0137(3) 0.0291(11) Uani 1 1 d
O21 O 0.9071(7) -0.1424(4) 0.2205(4) 0.0401(13) Uani 1 1 d
O22 O 0.4946(7) -0.1021(3) 0.0803(3) 0.0285(11) Uani 1 1 d
O23 O 0.7172(8) -0.1397(4) 0.4232(4) 0.0496(16) Uani 1 1 d
O24 O 0.2168(9) -0.1451(5) 0.2821(5) 0.0583(18) Uani 1 1 d
O25 O 0.1897(10) -0.1936(5) 0.5570(6) 0.082(3) Uani 1 1 d
O26 O 0.1584(9) 0.0823(4) 0.4374(4) 0.0518(16) Uani 1 1 d
C1 C 1.2350(8) 0.5726(4) 0.0555(4) 0.0171(12) Uani 1 1 d
C2 C 1.2160(8) 0.6766(4) 0.1715(4) 0.0207(13) Uani 1 1 d
C3 C 0.9371(8) 0.6946(4) 0.0977(4) 0.0218(13) Uani 1 1 d
C4 C 1.3140(8) 0.5090(4) 0.3053(4) 0.0222(13) Uani 1 1 d
C5 C 1.3392(8) 0.4063(4) 0.1909(4) 0.0191(12) Uani 1 1 d
C6 C 1.1158(8) 0.3765(4) 0.3517(4) 0.0209(13) Uani 1 1 d
C7 C 1.0328(8) 0.4241(4) 0.1078(4) 0.0186(12) Uani 1 1 d
C8 C 0.8009(8) 0.3938(4) 0.2649(4) 0.0213(13) Uani 1 1 d
C9 C 0.7289(8) 0.5443(4) 0.1473(4) 0.0211(13) Uani 1 1 d
C10 C 0.9702(9) 0.6567(5) 0.3920(4) 0.0266(14) Uani 1 1 d
C11 C 0.6537(9) 0.6935(5) 0.3076(5) 0.0261(14) Uani 1 1 d
C12 C 0.6388(9) 0.6572(4) 0.4780(4) 0.0238(13) Uani 1 1 d
C13 C 0.7309(9) 0.5073(5) 0.4353(4) 0.0265(14) Uani 1 1 d
C14 C 0.2516(8) 0.0759(4) 0.1221(4) 0.0225(13) Uani 1 1 d
C15 C 0.2277(8) 0.1856(4) 0.2184(4) 0.0213(13) Uani 1 1 d
C16 C 0.4713(8) 0.2090(4) 0.0626(4) 0.0213(13) Uani 1 1 d
C17 C 0.5297(9) 0.1752(5) 0.3059(5) 0.0273(15) Uani 1 1 d
C18 C 0.7685(8) 0.2003(4) 0.1472(4) 0.0216(13) Uani 1 1 d
C19 C 0.8207(9) 0.0556(5) 0.2884(5) 0.0286(15) Uani 1 1 d
C20 C 0.7870(8) 0.0702(4) 0.0465(4) 0.0212(13) Uani 1 1 d
C21 C 0.8146(8) -0.0828(5) 0.1910(4) 0.0243(14) Uani 1 1 d
C22 C 0.5778(10) -0.1160(5) 0.4149(5) 0.0326(16) Uani 1 1 d
C23 C 0.2713(10) -0.1208(5) 0.3271(6) 0.0351(17) Uani 1 1 d
C24 C 0.2535(11) -0.1511(6) 0.4963(6) 0.049(2) Uani 1 1 d
C25 C 0.2353(10) 0.0211(5) 0.4228(5) 0.0334(16) Uani 1 1 d
C26 C 0.5588(8) -0.0594(4) 0.1043(4) 0.0233(13) Uani 1 1 d

loop_
_atom_site_aniso_label
_atom_site_aniso_U_11
_atom_site_aniso_U_22
_atom_site_aniso_U_33
_atom_site_aniso_U_23
_atom_site_aniso_U_13
_atom_site_aniso_U_12
Co1 0.0138(4) 0.0176(4) 0.0125(4) -0.0043(3) -0.0002(3) -0.0030(3)
Co2 0.0126(4) 0.0164(4) 0.0137(4) -0.0059(3) -0.0018(3) -0.0007(3)
Co3 0.0120(4) 0.0152(4) 0.0123(4) -0.0043(3) -0.0017(3) -0.0030(3)
Co4 0.0185(4) 0.0231(4) 0.0168(4) -0.0095(3) -0.0012(3) -0.0018(3)
Co5 0.0138(4) 0.0150(4) 0.0162(4) -0.0040(3) -0.0044(3) -0.0003(3)
Co6 0.0166(4) 0.0197(4) 0.0191(4) -0.0066(3) -0.0037(3) -0.0002(3)
Co7 0.0135(4) 0.0173(4) 0.0162(4) -0.0075(3) -0.0022(3) 0.0000(3)
Co8 0.0238(5) 0.0283(5) 0.0251(5) -0.0013(4) -0.0032(4) -0.0052(4)
Ge1 0.0166(3) 0.0202(3) 0.0160(3) -0.0065(2) -0.0014(2) -0.0018(2)
Ge2 0.0235(4) 0.0238(4) 0.0254(4) -0.0072(3) -0.0046(3) -0.0022(3)
O1 0.029(2) 0.027(2) 0.020(2) -0.0077(19) 0.004(2) -0.005(2)
O2 0.038(3) 0.033(3) 0.036(3) -0.013(2) -0.003(2) -0.017(2)
O3 0.026(3) 0.026(2) 0.036(3) -0.002(2) -0.008(2) 0.002(2)
O4 0.030(3) 0.040(3) 0.042(3) -0.015(2) -0.015(2) -0.008(2)
O5 0.026(2) 0.023(2) 0.026(2) -0.009(2) 0.007(2) 0.0015(19)
O6 0.035(3) 0.029(3) 0.019(2) -0.001(2) -0.002(2) -0.008(2)
O7 0.028(2) 0.032(3) 0.024(2) -0.017(2) 0.000(2) -0.006(2)
O8 0.040(3) 0.038(3) 0.032(3) -0.002(2) 0.002(2) -0.018(3)
O9 0.023(3) 0.036(3) 0.033(3) -0.006(2) -0.011(2) 0.002(2)
O10 0.037(3) 0.058(4) 0.034(3) -0.021(3) 0.000(2) -0.020(3)
O11 0.039(3) 0.036(3) 0.038(3) -0.009(2) -0.013(3) 0.008(2)
O12 0.041(3) 0.040(3) 0.030(3) -0.019(2) 0.005(2) -0.007(2)
O13 0.046(3) 0.032(3) 0.030(3) -0.007(2) 0.003(2) -0.008(2)
O14 0.026(3) 0.042(3) 0.056(4) -0.028(3) -0.013(2) -0.003(2)
O15 0.030(3) 0.031(3) 0.031(3) -0.013(2) -0.002(2) 0.003(2)
O16 0.029(3) 0.031(3) 0.022(2) -0.001(2) -0.002(2) -0.005(2)
O17 0.038(3) 0.053(4) 0.051(4) -0.036(3) 0.003(3) -0.009(3)
O18 0.038(3) 0.037(3) 0.035(3) -0.002(2) -0.006(2) -0.015(2)
O19 0.038(3) 0.042(3) 0.055(4) -0.006(3) -0.026(3) 0.001(3)
O20 0.027(3) 0.032(3) 0.027(3) -0.008(2) 0.003(2) -0.010(2)
O21 0.035(3) 0.039(3) 0.048(3) -0.012(3) -0.021(3) 0.007(2)
O22 0.033(3) 0.027(2) 0.031(3) -0.013(2) -0.013(2) -0.002(2)
O23 0.039(3) 0.051(4) 0.056(4) -0.001(3) -0.018(3) -0.007(3)
O24 0.048(4) 0.058(4) 0.087(5) -0.041(4) -0.019(4) -0.006(3)
O25 0.045(4) 0.073(5) 0.083(6) 0.035(5) 0.003(4) -0.007(4)
O26 0.052(4) 0.052(4) 0.050(4) -0.023(3) -0.002(3) 0.002(3)
C1 0.016(3) 0.017(3) 0.015(3) 0.000(2) -0.001(2) -0.006(2)
C2 0.019(3) 0.023(3) 0.019(3) -0.007(2) -0.001(2) 0.000(3)
C3 0.020(3) 0.025(3) 0.021(3) -0.005(3) -0.002(2) -0.005(3)
C4 0.018(3) 0.026(3) 0.021(3) -0.006(3) -0.005(3) 0.000(3)
C5 0.018(3) 0.017(3) 0.021(3) -0.003(2) -0.006(2) -0.001(2)
C6 0.015(3) 0.029(3) 0.021(3) -0.012(3) -0.003(2) -0.001(3)
C7 0.015(3) 0.020(3) 0.023(3) -0.004(3) -0.006(2) -0.006(2)
C8 0.022(3) 0.022(3) 0.020(3) -0.003(3) -0.003(3) -0.006(3)
C9 0.016(3) 0.023(3) 0.024(3) -0.007(3) 0.001(2) -0.005(3)
C10 0.022(3) 0.041(4) 0.022(3) -0.018(3) -0.002(3) -0.004(3)
C11 0.021(3) 0.029(3) 0.029(4) -0.015(3) 0.001(3) 0.001(3)
C12 0.023(3) 0.027(3) 0.021(3) -0.006(3) -0.002(3) -0.004(3)
C13 0.026(3) 0.032(4) 0.020(3) -0.010(3) 0.003(3) -0.003(3)
C14 0.014(3) 0.027(3) 0.028(3) -0.014(3) -0.005(3) 0.005(3)
C15 0.018(3) 0.018(3) 0.027(3) -0.002(3) -0.004(3) -0.004(2)
C16 0.020(3) 0.021(3) 0.022(3) -0.006(3) -0.007(3) 0.002(2)
C17 0.022(3) 0.034(4) 0.030(4) -0.015(3) -0.006(3) -0.003(3)
C18 0.019(3) 0.024(3) 0.026(3) -0.011(3) -0.005(3) -0.005(3)
C19 0.024(3) 0.030(4) 0.031(4) -0.007(3) -0.007(3) -0.001(3)
C20 0.014(3) 0.025(3) 0.029(4) -0.016(3) -0.005(3) 0.004(2)
C21 0.019(3) 0.029(3) 0.028(4) -0.011(3) -0.007(3) -0.003(3)
C22 0.027(4) 0.031(4) 0.033(4) 0.007(3) -0.012(3) -0.006(3)
C23 0.031(4) 0.023(3) 0.054(5) -0.010(3) -0.012(4) -0.006(3)
C24 0.034(4) 0.042(5) 0.052(6) 0.010(4) 0.000(4) -0.005(4)
C25 0.036(4) 0.031(4) 0.030(4) -0.005(3) -0.001(3) -0.008(3)
C26 0.019(3) 0.026(3) 0.020(3) -0.005(3) -0.001(3) 0.003(3)

loop_
_atom_type_symbol
_atom_type_description
_atom_type_scat_dispersion_real
_atom_type_scat_dispersion_imag
_atom_type_scat_source
C C 0.0033 0.0016 'International Tables Vol C Tables 4.2.6.8 and 6.1.1.4'
Co Co 0.3494 0.9721 'International Tables Vol C Tables 4.2.6.8 and 6.1.1.4'
Ge Ge 0.1547 1.8001 'International Tables Vol C Tables 4.2.6.8 and 6.1.1.4'
O O 0.0106 0.0060 'International Tables Vol C Tables 4.2.6.8 and 6.1.1.4'

loop_
_geom_angle_atom_site_label_1
_geom_angle_atom_site_label_2
_geom_angle_atom_site_label_3
_geom_angle
C3 Co1 C2 97.7(3)
C3 Co1 C1 104.4(3)
C2 Co1 C1 104.6(3)
C3 Co1 Ge1 99.3(2)
C2 Co1 Ge1 97.7(2)
C1 Co1 Ge1 144.68(19)
C3 Co1 Co3 98.6(2)
C2 Co1 Co3 150.9(2)
C1 Co1 Co3 94.49(19)
Ge1 Co1 Co3 55.91(4)
C3 Co1 Co2 152.4(2)
C2 Co1 Co2 96.3(2)
C1 Co1 Co2 94.87(19)
Ge1 Co1 Co2 55.22(4)
Co3 Co1 Co2 59.83(4)
C4 Co2 C6 99.7(3)
C4 Co2 C5 103.4(3)
C6 Co2 C5 103.8(3)
C4 Co2 Ge1 97.4(2)
C6 Co2 Ge1 96.3(2)
C5 Co2 Ge1 147.97(19)
C4 Co2 Co3 150.8(2)
C6 Co2 Co3 94.9(2)
C5 Co2 Co3 97.4(2)
Ge1 Co2 Co3 55.66(3)
C4 Co2 Co1 96.8(2)
C6 Co2 Co1 148.3(2)
C5 Co2 Co1 98.41(19)
Ge1 Co2 Co1 54.67(4)
Co3 Co2 Co1 59.57(4)
C9 Co3 C8 96.4(3)
C9 Co3 C7 104.9(3)
C8 Co3 C7 102.6(3)
C9 Co3 Ge1 97.8(2)
C8 Co3 Ge1 100.6(2)
C7 Co3 Ge1 145.19(19)
C9 Co3 Co1 94.7(2)
C8 Co3 Co1 154.5(2)
C7 Co3 Co1 96.64(19)
Ge1 Co3 Co1 54.99(3)
C9 Co3 Co2 150.2(2)
C8 Co3 Co2 100.8(2)
C7 Co3 Co2 94.87(19)
Ge1 Co3 Co2 55.29(4)
Co1 Co3 Co2 60.60(4)
C13 Co4 C12 93.7(3)
C13 Co4 C11 121.3(3)
C12 Co4 C11 96.8(3)
C13 Co4 C10 122.7(3)
C12 Co4 C10 97.0(3)
C11 Co4 C10 113.0(3)
C13 Co4 Ge1 82.7(2)
C12 Co4 Ge1 176.3(2)
C11 Co4 Ge1 84.6(2)
C10 Co4 Ge1 85.5(2)
C15 Co5 C14 96.8(3)
C15 Co5 C16 104.7(3)
C14 Co5 C16 104.0(3)
C15 Co5 Ge2 97.7(2)
C14 Co5 Ge2 101.0(2)
C16 Co5 Ge2 143.9(2)
C15 Co5 Co6 99.7(2)
C14 Co5 Co6 152.3(2)
C16 Co5 Co6 93.2(2)
Ge2 Co5 Co6 54.92(4)
C15 Co5 Co7 152.0(2)
C14 Co5 Co7 96.4(2)
C16 Co5 Co7 95.9(2)
Ge2 Co5 Co7 55.43(4)
Co6 Co5 Co7 59.79(4)
C19 Co6 C17 99.6(3)
C19 Co6 C18 102.2(3)
C17 Co6 C18 105.2(3)
C19 Co6 Ge2 97.5(2)
C17 Co6 Ge2 93.7(2)
C18 Co6 Ge2 149.8(2)
C19 Co6 Co7 96.1(2)
C17 Co6 Co7 147.3(2)
C18 Co6 Co7 99.1(2)
Ge2 Co6 Co7 55.80(4)
C19 Co6 Co5 150.7(2)
C17 Co6 Co5 94.4(2)
C18 Co6 Co5 98.8(2)
Ge2 Co6 Co5 55.71(4)
Co7 Co6 Co5 60.19(4)
C21 Co7 C26 95.9(3)
C21 Co7 C20 106.0(3)
C26 Co7 C20 103.1(3)
C21 Co7 Ge2 96.0(2)
C26 Co7 Ge2 101.1(2)
C20 Co7 Ge2 145.18(19)
C21 Co7 Co6 101.0(2)
C26 Co7 Co6 151.8(2)
C20 Co7 Co6 93.80(19)
Ge2 Co7 Co6 55.01(4)
C21 Co7 Co5 150.9(2)
C26 Co7 Co5 95.1(2)
C20 Co7 Co5 97.62(19)
Ge2 Co7 Co5 55.44(4)
Co6 Co7 Co5 60.02(4)
C25 Co8 C22 121.3(4)
C25 Co8 C23 116.3(4)
C22 Co8 C23 119.7(4)
C25 Co8 C24 93.8(4)
C22 Co8 C24 97.1(4)
C23 Co8 C24 95.2(4)
C25 Co8 Ge2 86.5(2)
C22 Co8 Ge2 85.0(2)
C23 Co8 Ge2 82.3(3)
C24 Co8 Ge2 177.3(3)
Co1 Ge1 Co2 70.11(5)
Co1 Ge1 Co3 69.10(4)
Co2 Ge1 Co3 69.05(4)
Co1 Ge1 Co4 139.72(4)
Co2 Ge1 Co4 135.77(5)
Co3 Ge1 Co4 141.07(4)
Co6 Ge2 Co7 69.20(4)
Co6 Ge2 Co5 69.37(4)
Co7 Ge2 Co5 69.14(4)
Co6 Ge2 Co8 135.50(5)
Co7 Ge2 Co8 141.36(5)
Co5 Ge2 Co8 139.97(5)
O1 C1 Co1 177.4(6)
O2 C2 Co1 178.1(6)
O3 C3 Co1 178.4(6)
O4 C4 Co2 178.1(6)
O5 C5 Co2 176.1(6)
O6 C6 Co2 178.2(6)
O7 C7 Co3 178.0(5)
O8 C8 Co3 176.5(6)
O9 C9 Co3 177.0(6)
O10 C10 Co4 179.3(7)
O11 C11 Co4 178.9(7)
O12 C12 Co4 179.2(6)
O13 C13 Co4 177.3(7)
O14 C14 Co5 178.8(6)
O15 C15 Co5 178.2(6)
O16 C16 Co5 179.8(7)
O17 C17 Co6 179.5(8)
O18 C18 Co6 175.9(6)
O19 C19 Co6 178.4(7)
O20 C20 Co7 178.5(6)
O21 C21 Co7 176.7(6)
O23 C22 Co8 178.0(8)
O24 C23 Co8 178.5(7)
O25 C24 Co8 178.5(10)
O26 C25 Co8 178.5(8)
O22 C26 Co7 178.7(6)

loop_
_geom_bond_atom_site_label_1
_geom_bond_atom_site_label_2
_geom_bond_distance
Co1 C3 1.791(7)
Co1 C2 1.793(7)
Co1 C1 1.830(6)
Co1 Ge1 2.2746(13)
Co1 Co3 2.5945(13)
Co1 Co2 2.6215(15)
Co2 C4 1.774(7)
Co2 C6 1.791(7)
Co2 C5 1.816(6)
Co2 Ge1 2.2899(12)
Co2 Co3 2.6014(12)
Co3 C9 1.788(7)
Co3 C8 1.795(6)
Co3 C7 1.826(7)
Co3 Ge1 2.3000(11)
Co4 C13 1.796(7)
Co4 C12 1.804(7)
Co4 C11 1.811(7)
Co4 C10 1.822(7)
Co4 Ge1 2.3438(13)
Co5 C15 1.781(7)
Co5 C14 1.783(7)
Co5 C16 1.823(7)
Co5 Ge2 2.2908(14)
Co5 Co6 2.5948(13)
Co5 Co7 2.5993(14)
Co6 C19 1.781(7)
Co6 C17 1.784(7)
Co6 C18 1.829(7)
Co6 Ge2 2.2688(13)
Co6 Co7 2.5889(13)
Co7 C21 1.784(7)
Co7 C26 1.795(7)
Co7 C20 1.839(7)
Co7 Ge2 2.2905(13)
Co8 C25 1.806(8)
Co8 C22 1.809(7)
Co8 C23 1.817(8)
Co8 C24 1.828(9)
Co8 Ge2 2.3434(15)
O1 C1 1.126(8)
O2 C2 1.126(8)
O3 C3 1.137(8)
O4 C4 1.139(8)
O5 C5 1.135(8)
O6 C6 1.126(8)
O7 C7 1.125(8)
O8 C8 1.121(8)
O9 C9 1.133(8)
O10 C10 1.120(9)
O11 C11 1.126(9)
O12 C12 1.139(8)
O13 C13 1.135(9)
O14 C14 1.136(8)
O15 C15 1.140(8)
O16 C16 1.139(8)
O17 C17 1.136(9)
O18 C18 1.123(8)
O19 C19 1.134(9)
O20 C20 1.128(8)
O21 C21 1.139(8)
O22 C26 1.134(8)
O23 C22 1.126(9)
O24 C23 1.134(10)
O25 C24 1.117(11)
O26 C25 1.111(10)

loop_
_geom_torsion_atom_site_label_1
_geom_torsion_atom_site_label_2
_geom_torsion_atom_site_label_3
_geom_torsion_atom_site_label_4
_geom_torsion
C3 Co1 Co2 C4 -119.4(5)
C2 Co1 Co2 C4 0.8(3)
C1 Co1 Co2 C4 106.0(3)
Ge1 Co1 Co2 C4 -94.3(2)
Co3 Co1 Co2 C4 -161.6(2)
C3 Co1 Co2 C6 1.7(6)
C2 Co1 Co2 C6 121.8(4)
C1 Co1 Co2 C6 -132.9(4)
Ge1 Co1 Co2 C6 26.8(4)
Co3 Co1 Co2 C6 -40.5(4)
C3 Co1 Co2 C5 135.9(5)
C2 Co1 Co2 C5 -103.9(3)
C1 Co1 Co2 C5 1.3(3)
Ge1 Co1 Co2 C5 161.0(2)
Co3 Co1 Co2 C5 93.7(2)
C3 Co1 Co2 Ge1 -25.1(5)
C2 Co1 Co2 Ge1 95.1(2)
C1 Co1 Co2 Ge1 -159.69(19)
Co3 Co1 Co2 Ge1 -67.32(4)
C3 Co1 Co2 Co3 42.2(5)
C2 Co1 Co2 Co3 162.4(2)
C1 Co1 Co2 Co3 -92.37(19)
Ge1 Co1 Co2 Co3 67.32(4)
C3 Co1 Co3 C9 0.8(3)
C2 Co1 Co3 C9 124.2(5)
C1 Co1 Co3 C9 -104.5(3)
Ge1 Co1 Co3 C9 96.3(2)
Co2 Co1 Co3 C9 162.5(2)
C3 Co1 Co3 C8 -114.6(5)
C2 Co1 Co3 C8 8.7(7)
C1 Co1 Co3 C8 140.0(5)
Ge1 Co1 Co3 C8 -19.2(5)
Co2 Co1 Co3 C8 47.0(5)
C3 Co1 Co3 C7 106.5(3)
C2 Co1 Co3 C7 -130.1(5)
C1 Co1 Co3 C7 1.2(3)
Ge1 Co1 Co3 C7 -158.1(2)
Co2 Co1 Co3 C7 -91.86(19)
C3 Co1 Co3 Ge1 -95.4(2)
C2 Co1 Co3 Ge1 28.0(4)
C1 Co1 Co3 Ge1 159.25(19)
Co2 Co1 Co3 Ge1 66.22(4)
C3 Co1 Co3 Co2 -161.7(2)
C2 Co1 Co3 Co2 -38.3(4)
C1 Co1 Co3 Co2 93.03(19)
Ge1 Co1 Co3 Co2 -66.22(4)
C4 Co2 Co3 C9 2.7(6)
C6 Co2 Co3 C9 122.7(5)
C5 Co2 Co3 C9 -132.6(5)
Ge1 Co2 Co3 C9 28.5(4)
Co1 Co2 Co3 C9 -37.2(4)
C4 Co2 Co3 C8 -121.4(5)
C6 Co2 Co3 C8 -1.3(3)
C5 Co2 Co3 C8 103.3(3)
Ge1 Co2 Co3 C8 -95.5(2)
Co1 Co2 Co3 C8 -161.3(2)
C4 Co2 Co3 C7 134.8(5)
C6 Co2 Co3 C7 -105.2(3)
C5 Co2 Co3 C7 -0.5(3)
Ge1 Co2 Co3 C7 160.6(2)
Co1 Co2 Co3 C7 94.9(2)
C4 Co2 Co3 Ge1 -25.9(4)
C6 Co2 Co3 Ge1 94.2(2)
C5 Co2 Co3 Ge1 -161.2(2)
Co1 Co2 Co3 Ge1 -65.74(4)
C4 Co2 Co3 Co1 39.9(4)
C6 Co2 Co3 Co1 159.9(2)
C5 Co2 Co3 Co1 -95.4(2)
Ge1 Co2 Co3 Co1 65.74(4)
C15 Co5 Co6 C19 119.8(5)
C14 Co5 Co6 C19 -6.0(7)
C16 Co5 Co6 C19 -134.7(5)
Ge2 Co5 Co6 C19 27.1(5)
Co7 Co5 Co6 C19 -39.7(5)
C15 Co5 Co6 C17 1.2(3)
C14 Co5 Co6 C17 -124.6(5)
C16 Co5 Co6 C17 106.7(3)
Ge2 Co5 Co6 C17 -91.5(2)
Co7 Co5 Co6 C17 -158.3(2)
C15 Co5 Co6 C18 -105.0(3)
C14 Co5 Co6 C18 129.3(5)
C16 Co5 Co6 C18 0.5(3)
Ge2 Co5 Co6 C18 162.4(2)
Co7 Co5 Co6 C18 95.6(2)
C15 Co5 Co6 Ge2 92.6(2)
C14 Co5 Co6 Ge2 -33.1(5)
C16 Co5 Co6 Ge2 -161.9(2)
Co7 Co5 Co6 Ge2 -66.83(4)
C15 Co5 Co6 Co7 159.5(2)
C14 Co5 Co6 Co7 33.7(5)
C16 Co5 Co6 Co7 -95.0(2)
Ge2 Co5 Co6 Co7 66.83(4)
C19 Co6 Co7 C21 5.4(3)
C17 Co6 Co7 C21 -113.2(5)
C18 Co6 Co7 C21 108.8(3)
Ge2 Co6 Co7 C21 -89.6(2)
Co5 Co6 Co7 C21 -156.3(2)
C19 Co6 Co7 C26 131.1(5)
C17 Co6 Co7 C26 12.5(6)
C18 Co6 Co7 C26 -125.5(5)
Ge2 Co6 Co7 C26 36.1(4)
Co5 Co6 Co7 C26 -30.6(4)
C19 Co6 Co7 C20 -101.7(3)
C17 Co6 Co7 C20 139.7(5)
C18 Co6 Co7 C20 1.7(3)
Ge2 Co6 Co7 C20 163.30(19)
Co5 Co6 Co7 C20 96.61(19)
C19 Co6 Co7 Ge2 95.0(2)
C17 Co6 Co7 Ge2 -23.6(4)
C18 Co6 Co7 Ge2 -161.6(2)
Co5 Co6 Co7 Ge2 -66.70(4)
C19 Co6 Co7 Co5 161.7(2)
C17 Co6 Co7 Co5 43.1(4)
C18 Co6 Co7 Co5 -94.9(2)
Ge2 Co6 Co7 Co5 66.70(4)
C15 Co5 Co7 C21 6.9(6)
C14 Co5 Co7 C21 -110.7(5)
C16 Co5 Co7 C21 144.5(5)
Ge2 Co5 Co7 C21 -11.7(4)
Co6 Co5 Co7 C21 54.3(4)
C15 Co5 Co7 C26 118.7(5)
C14 Co5 Co7 C26 1.1(3)
C16 Co5 Co7 C26 -103.7(3)
Ge2 Co5 Co7 C26 100.0(2)
Co6 Co5 Co7 C26 166.0(2)
C15 Co5 Co7 C20 -137.4(5)
C14 Co5 Co7 C20 105.1(3)
C16 Co5 Co7 C20 0.2(3)
Ge2 Co5 Co7 C20 -156.0(2)
Co6 Co5 Co7 C20 -90.0(2)
C15 Co5 Co7 Ge2 18.7(4)
C14 Co5 Co7 Ge2 -98.9(2)
C16 Co5 Co7 Ge2 156.2(2)
Co6 Co5 Co7 Ge2 66.01(4)
C15 Co5 Co7 Co6 -47.4(4)
C14 Co5 Co7 Co6 -164.9(2)
C16 Co5 Co7 Co6 90.2(2)
Ge2 Co5 Co7 Co6 -66.01(4)
C3 Co1 Ge1 Co2 168.5(2)
C2 Co1 Ge1 Co2 -92.3(2)
C1 Co1 Ge1 Co2 36.7(3)
Co3 Co1 Ge1 Co2 74.40(4)
C3 Co1 Ge1 Co3 94.1(2)
C2 Co1 Ge1 Co3 -166.7(2)
C1 Co1 Ge1 Co3 -37.7(3)
Co2 Co1 Ge1 Co3 -74.40(4)
C3 Co1 Ge1 Co4 -52.8(2)
C2 Co1 Ge1 Co4 46.4(2)
C1 Co1 Ge1 Co4 175.5(3)
Co3 Co1 Ge1 Co4 -146.87(7)
Co2 Co1 Ge1 Co4 138.72(7)
C4 Co2 Ge1 Co1 93.1(2)
C6 Co2 Ge1 Co1 -166.2(2)
C5 Co2 Ge1 Co1 -37.3(4)
Co3 Co2 Ge1 Co1 -74.48(4)
C4 Co2 Ge1 Co3 167.6(2)
C6 Co2 Ge1 Co3 -91.7(2)
C5 Co2 Ge1 Co3 37.1(4)
Co1 Co2 Ge1 Co3 74.48(4)
C4 Co2 Ge1 Co4 -49.2(2)
C6 Co2 Ge1 Co4 51.5(2)
C5 Co2 Ge1 Co4 -179.6(4)
Co3 Co2 Ge1 Co4 143.22(6)
Co1 Co2 Ge1 Co4 -142.30(6)
C9 Co3 Ge1 Co1 -90.3(2)
C8 Co3 Ge1 Co1 171.7(2)
C7 Co3 Ge1 Co1 40.5(3)
Co2 Co3 Ge1 Co1 75.89(4)
C9 Co3 Ge1 Co2 -166.1(2)
C8 Co3 Ge1 Co2 95.8(2)
C7 Co3 Ge1 Co2 -35.4(3)
Co1 Co3 Ge1 Co2 -75.89(4)
C9 Co3 Ge1 Co4 55.5(2)
C8 Co3 Ge1 Co4 -42.5(2)
C7 Co3 Ge1 Co4 -173.7(3)
Co1 Co3 Ge1 Co4 145.78(7)
Co2 Co3 Ge1 Co4 -138.33(7)
C13 Co4 Ge1 Co1 176.9(2)
C12 Co4 Ge1 Co1 167(3)
C11 Co4 Ge1 Co1 54.3(2)
C10 Co4 Ge1 Co1 -59.3(2)
C13 Co4 Ge1 Co2 -65.9(2)
C12 Co4 Ge1 Co2 -75(3)
C11 Co4 Ge1 Co2 171.5(2)
C10 Co4 Ge1 Co2 57.9(2)
C13 Co4 Ge1 Co3 51.2(2)
C12 Co4 Ge1 Co3 42(3)
C11 Co4 Ge1 Co3 -71.3(2)
C10 Co4 Ge1 Co3 175.0(2)
C19 Co6 Ge2 Co7 -92.3(2)
C17 Co6 Ge2 Co7 167.5(2)
C18 Co6 Ge2 Co7 38.2(4)
Co5 Co6 Ge2 Co7 74.69(4)
C19 Co6 Ge2 Co5 -167.0(2)
C17 Co6 Ge2 Co5 92.8(2)
C18 Co6 Ge2 Co5 -36.5(4)
Co7 Co6 Ge2 Co5 -74.69(4)
C19 Co6 Ge2 Co8 51.4(2)
C17 Co6 Ge2 Co8 -48.8(2)
C18 Co6 Ge2 Co8 -178.1(4)
Co7 Co6 Ge2 Co8 143.66(7)
Co5 Co6 Ge2 Co8 -141.65(7)
C21 Co7 Ge2 Co6 99.3(2)
C26 Co7 Ge2 Co6 -163.5(2)
C20 Co7 Ge2 Co6 -30.1(3)
Co5 Co7 Ge2 Co6 -75.02(4)
C21 Co7 Ge2 Co5 174.3(2)
C26 Co7 Ge2 Co5 -88.5(2)
C20 Co7 Ge2 Co5 44.9(3)
Co6 Co7 Ge2 Co5 75.02(4)
C21 Co7 Ge2 Co8 -39.0(2)
C26 Co7 Ge2 Co8 58.2(2)
C20 Co7 Ge2 Co8 -168.4(3)
Co6 Co7 Ge2 Co8 -138.31(8)
Co5 Co7 Ge2 Co8 146.68(8)
C15 Co5 Ge2 Co6 -96.5(2)
C14 Co5 Ge2 Co6 165.0(2)
C16 Co5 Ge2 Co6 31.9(3)
Co7 Co5 Ge2 Co6 74.77(4)
C15 Co5 Ge2 Co7 -171.3(2)
C14 Co5 Ge2 Co7 90.2(2)
C16 Co5 Ge2 Co7 -42.9(3)
Co6 Co5 Ge2 Co7 -74.77(4)
C15 Co5 Ge2 Co8 41.0(2)
C14 Co5 Ge2 Co8 -57.5(2)
C16 Co5 Ge2 Co8 169.3(3)
Co6 Co5 Ge2 Co8 137.46(8)
Co7 Co5 Ge2 Co8 -147.77(8)
C25 Co8 Ge2 Co6 65.3(3)
C22 Co8 Ge2 Co6 -56.6(3)
C23 Co8 Ge2 Co6 -177.5(2)
C24 Co8 Ge2 Co6 162(7)
C25 Co8 Ge2 Co7 -177.2(3)
C22 Co8 Ge2 Co7 60.9(3)
C23 Co8 Ge2 Co7 -60.0(3)
C24 Co8 Ge2 Co7 -81(7)
C25 Co8 Ge2 Co5 -50.1(3)
C22 Co8 Ge2 Co5 -172.0(3)
C23 Co8 Ge2 Co5 67.0(3)
C24 Co8 Ge2 Co5 46(7)
C3 Co1 C1 O1 -6(13)
C2 Co1 C1 O1 -108(13)
Ge1 Co1 C1 O1 124(12)
Co3 Co1 C1 O1 94(13)
Co2 Co1 C1 O1 154(13)
C3 Co1 C2 O2 -17(18)
C1 Co1 C2 O2 90(18)
Ge1 Co1 C2 O2 -118(18)
Co3 Co1 C2 O2 -141(18)
Co2 Co1 C2 O2 -173(18)
C2 Co1 C3 O3 2(23)
C1 Co1 C3 O3 -105(23)
Ge1 Co1 C3 O3 101(23)
Co3 Co1 C3 O3 158(23)
Co2 Co1 C3 O3 122(23)
C6 Co2 C4 O4 47(19)
C5 Co2 C4 O4 -60(19)
Ge1 Co2 C4 O4 145(19)
Co3 Co2 C4 O4 166(19)
Co1 Co2 C4 O4 -160(19)
C4 Co2 C5 O5 66(8)
C6 Co2 C5 O5 -38(8)
Ge1 Co2 C5 O5 -165(8)
Co3 Co2 C5 O5 -134(8)
Co1 Co2 C5 O5 165(8)
C4 Co2 C6 O6 10(20)
C5 Co2 C6 O6 116(20)
Ge1 Co2 C6 O6 -89(20)
Co3 Co2 C6 O6 -145(20)
Co1 Co2 C6 O6 -111(20)
C9 Co3 C7 O7 -80(16)
C8 Co3 C7 O7 20(17)
Ge1 Co3 C7 O7 151(16)
Co1 Co3 C7 O7 -177(100)
Co2 Co3 C7 O7 122(16)
C9 Co3 C8 O8 25(10)
C7 Co3 C8 O8 -82(10)
Ge1 Co3 C8 O8 124(10)
Co1 Co3 C8 O8 140(10)
Co2 Co3 C8 O8 -180(100)
C8 Co3 C9 O9 -2(12)
C7 Co3 C9 O9 103(12)
Ge1 Co3 C9 O9 -103(12)
Co1 Co3 C9 O9 -159(12)
Co2 Co3 C9 O9 -127(12)
C13 Co4 C10 O10 -126(79)
C12 Co4 C10 O10 -27(79)
C11 Co4 C10 O10 73(79)
Ge1 Co4 C10 O10 156(79)
C13 Co4 C11 O11 175(100)
C12 Co4 C11 O11 76(37)
C10 Co4 C11 O11 -24(37)
Ge1 Co4 C11 O11 -107(37)
C13 Co4 C12 O12 -22(49)
C11 Co4 C12 O12 100(49)
C10 Co4 C12 O12 -146(49)
Ge1 Co4 C12 O12 -12(52)
C12 Co4 C13 O13 54(13)
C11 Co4 C13 O13 -46(13)
C10 Co4 C13 O13 155(13)
Ge1 Co4 C13 O13 -125(13)
C15 Co5 C14 O14 -14(35)
C16 Co5 C14 O14 -121(35)
Ge2 Co5 C14 O14 86(35)
Co6 Co5 C14 O14 113(35)
Co7 Co5 C14 O14 141(35)
C14 Co5 C15 O15 -21(20)
C16 Co5 C15 O15 85(20)
Ge2 Co5 C15 O15 -123(20)
Co6 Co5 C15 O15 -179(100)
Co7 Co5 C15 O15 -139(20)
C15 Co5 C16 O16 -15(100)
C14 Co5 C16 O16 86(100)
Ge2 Co5 C16 O16 -141(100)
Co6 Co5 C16 O16 -116(100)
Co7 Co5 C16 O16 -176(100)
C19 Co6 C17 O17 -179(100)
C18 Co6 C17 O17 76(94)
Ge2 Co6 C17 O17 -80(94)
Co7 Co6 C17 O17 -61(94)
Co5 Co6 C17 O17 -25(94)
C19 Co6 C18 O18 -43(9)
C17 Co6 C18 O18 61(9)
Ge2 Co6 C18 O18 -173(8)
Co7 Co6 C18 O18 -141(9)
Co5 Co6 C18 O18 158(9)
C17 Co6 C19 O19 -55(26)
C18 Co6 C19 O19 53(26)
Ge2 Co6 C19 O19 -150(26)
Co7 Co6 C19 O19 154(26)
Co5 Co6 C19 O19 -173(100)
C21 Co7 C20 O20 47(22)
C26 Co7 C20 O20 -53(22)
Ge2 Co7 C20 O20 174(100)
Co6 Co7 C20 O20 150(22)
Co5 Co7 C20 O20 -150(22)
C26 Co7 C21 O21 -13(12)
C20 Co7 C21 O21 -119(12)
Ge2 Co7 C21 O21 89(12)
Co6 Co7 C21 O21 144(12)
Co5 Co7 C21 O21 98(12)
C25 Co8 C22 O23 -141(21)
C23 Co8 C22 O23 20(22)
C24 Co8 C22 O23 121(21)
Ge2 Co8 C22 O23 -58(21)
C25 Co8 C23 O24 20(32)
C22 Co8 C23 O24 -142(32)
C24 Co8 C23 O24 116(32)
Ge2 Co8 C23 O24 -63(32)
C25 Co8 C24 O25 -11(38)
C22 Co8 C24 O25 111(37)
C23 Co8 C24 O25 -128(37)
Ge2 Co8 C24 O25 -108(38)
C22 Co8 C25 O26 -178(100)
C23 Co8 C25 O26 20(32)
C24 Co8 C25 O26 -78(31)
Ge2 Co8 C25 O26 100(31)
C21 Co7 C26 O22 18(28)
C20 Co7 C26 O22 126(28)
Ge2 Co7 C26 O22 -80(28)
Co6 Co7 C26 O22 -109(28)
Co5 Co7 C26 O22 -135(28)
